data_1576965
loop_
_publ_author_name
'Phan, Son N. T.'
'Dang, Vinh Q.'
'Teets, Thomas S.'

_publ_section_title
;
 On-complex three-component cascade reactions involving phosphorescent
 cyclometalated Ir(iii) chloro-isocyanide complexes, nitriles, and
 propylamine.
;
_journal_issue 19
_journal_name_full 'Chemical science'
_journal_page_first 9591
_journal_page_last 9599
_journal_paper_doi 10.1039/d6sc00822d
_journal_volume 17
_journal_year 2026
_chemical_formula_moiety 'C40 H41 F4 Ir N5, F6 P'
_chemical_formula_sum 'C40 H41 F10 Ir N5 P'
_chemical_formula_weight 1004.95
_space_group_crystal_system monoclinic
_space_group_IT_number 14
_space_group_name_Hall '-P 2yn'
_space_group_name_H-M_alt 'P 1 21/n 1'
_atom_sites_solution_hydrogens mixed
_audit_creation_date 2025-09-04
_audit_creation_method
; 
Olex2 1.5 
(compiled 2025.07.13 svn.rb7424aed for OlexSys, GUI svn.r7314) 
;
_audit_update_record
;
2025-12-23 deposited with the CCDC.	2026-03-19 downloaded from the CCDC.
;
_cell_angle_alpha 90
_cell_angle_beta 115.0580(10)
_cell_angle_gamma 90
_cell_formula_units_Z 4
_cell_length_a 10.8929(8)
_cell_length_b 31.960(2)
_cell_length_c 12.6053(9)
_cell_measurement_reflns_used 9888
_cell_measurement_temperature 150.01
_cell_measurement_theta_max 27.38
_cell_measurement_theta_min 3.11
_cell_volume 3975.3(5)
_computing_cell_refinement 'Bruker SAINT'
_computing_data_collection 'Bruker APEX2'
_computing_data_reduction 'Bruker SAINT'
_computing_molecular_graphics 'Olex2 1.5 (Dolomanov et al., 2009)'
_computing_publication_material 'Olex2 1.5 (Dolomanov et al., 2009)'
_computing_structure_refinement 'SHELXL 2019/3 (Sheldrick, 2015)'
_computing_structure_solution 'SHELXT 2018/2 (Sheldrick, 2018)'
_diffrn_ambient_temperature 150.01
_diffrn_measured_fraction_theta_full 0.995
_diffrn_measured_fraction_theta_max 0.988
_diffrn_measurement_device_type 'Bruker APEX-II CCD'
_diffrn_measurement_method '\f and \w scans'
_diffrn_radiation_type MoK\a
_diffrn_radiation_wavelength 0.71073
_diffrn_reflns_av_R_equivalents 0.0284
_diffrn_reflns_av_unetI/netI 0.0299
_diffrn_reflns_Laue_measured_fraction_full 0.995
_diffrn_reflns_Laue_measured_fraction_max 0.988
_diffrn_reflns_limit_h_max 12
_diffrn_reflns_limit_h_min -14
_diffrn_reflns_limit_k_max 41
_diffrn_reflns_limit_k_min -41
_diffrn_reflns_limit_l_max 15
_diffrn_reflns_limit_l_min -15
_diffrn_reflns_number 28460
_diffrn_reflns_point_group_measured_fraction_full 0.995
_diffrn_reflns_point_group_measured_fraction_max 0.988
_diffrn_reflns_theta_full 25.242
_diffrn_reflns_theta_max 27.450
_diffrn_reflns_theta_min 3.112
_diffrn_source_current 30.0
_diffrn_source_power 1.5
_diffrn_source_voltage 50.0
_diffrn_standards_number 0
_exptl_absorpt_coefficient_mu 3.482
_exptl_absorpt_correction_T_max 0.7456
_exptl_absorpt_correction_T_min 0.5615
_exptl_absorpt_correction_type multi-scan
_exptl_absorpt_process_details
; 
SADABS-2016/2 (Bruker,2016/2) was used for absorption correction. 
wR2(int) was 0.1005 before and 0.0303 after correction. 
The Ratio of minimum to maximum transmission is 0.7531. 
The \l/2 correction factor is Not present. 
;
_exptl_crystal_colour yellow
_exptl_crystal_colour_primary yellow
_exptl_crystal_density_diffrn 1.679
_exptl_crystal_description plate
_exptl_crystal_F_000 1992
_exptl_crystal_size_max 0.31
_exptl_crystal_size_mid 0.23
_exptl_crystal_size_min 0.06
_refine_diff_density_max 1.198
_refine_diff_density_min -1.184
_refine_diff_density_rms 0.086
_refine_ls_extinction_method none
_refine_ls_goodness_of_fit_ref 1.063
_refine_ls_hydrogen_treatment mixed
_refine_ls_matrix_type full
_refine_ls_number_parameters 524
_refine_ls_number_reflns 8982
_refine_ls_number_restraints 0
_refine_ls_restrained_S_all 1.063
_refine_ls_R_factor_all 0.0341
_refine_ls_R_factor_gt 0.0263
_refine_ls_shift/su_max 0.001
_refine_ls_shift/su_mean 0.000
_refine_ls_structure_factor_coef Fsqd
_refine_ls_weighting_details 'w=1/[\s^2^(Fo^2^)+(0.0174P)^2^+4.7323P] where P=(Fo^2^+2Fc^2^)/3'
_refine_ls_weighting_scheme calc
_refine_ls_wR_factor_gt 0.0505
_refine_ls_wR_factor_ref 0.0525
_reflns_Friedel_coverage 0.000
_reflns_number_gt 7874
_reflns_number_total 8982
_reflns_threshold_expression 'I > 2\s(I)'
_cod_data_source_file d6sc00822d2.cif
_cod_data_source_block F2ppy-dipp-Me
_cod_depositor_comments 'Adding full bibliography for 1576959--1576965.cif.'
_cod_database_code 1576965
_shelx_shelxl_version_number 2019/3
_shelx_space_group_comment
; 
The symmetry employed for this shelxl refinement is uniquely defined 
by the following loop, which should always be used as a source of 
symmetry information in preference to the above space-group names. 
They are only intended as comments. 
;
_shelx_estimated_absorpt_t_max 0.818
_shelx_estimated_absorpt_t_min 0.412
_olex2_refinement_description
; 
1. Fixed Uiso 
 At 1.2 times of: 
  All C(H) groups, All C(H,H) groups, All N(H) groups 
 At 1.5 times of: 
  All C(H,H,H) groups 
2.a Ternary CH refined with riding coordinates: 
 C27(H27), C28(H28) 
2.b Secondary CH2 refined with riding coordinates: 
 C11(H11A,H11B), C12(H12A,H12B) 
2.c Aromatic/amide H refined with riding coordinates: 
 N1(H1), C23(H23), C24(H24), C25(H25), C43(H43), C45(H45), C52(H52), C53(H53), 
 C54(H54), C55(H55), C64(H64), C66(H66), C72(H72), C73(H73), C74(H74), C75(H75) 
2.d Idealised Me refined as rotating group: 
 C13(H13A,H13B,H13C), C27B(H27A,H27B,H27C), C27A(H27D,H27E,H27F), C28A(H28A, 
 H28B,H28C), C28B(H28D,H28E,H28F), C31(H31A,H31B,H31C) 
;
_olex2_submission_special_instructions 'No special instructions were received'

loop_
_space_group_symop_operation_xyz
'x, y, z'
'-x+1/2, y+1/2, -z+1/2'
'-x, -y, -z'
'x-1/2, -y-1/2, z-1/2'

loop_
_atom_site_label
_atom_site_type_symbol
_atom_site_fract_x
_atom_site_fract_y
_atom_site_fract_z
_atom_site_U_iso_or_equiv
_atom_site_adp_type
_atom_site_occupancy
_atom_site_site_symmetry_order
_atom_site_calc_flag
_atom_site_refinement_flags_posn
_atom_site_refinement_flags_adp
_atom_site_refinement_flags_occupancy
_atom_site_disorder_assembly
_atom_site_disorder_group
Ir1 Ir 0.72422(2) 0.58623(2) 0.31650(2) 0.01518(3) Uani 1 1 d . . . . .
F41 F 1.0228(2) 0.54480(6) 0.07583(19) 0.0442(5) Uani 1 1 d . . . . .
F42 F 0.9904(2) 0.44549(6) 0.33379(17) 0.0378(5) Uani 1 1 d . . . . .
F51 F 0.3294(2) 0.47451(6) 0.07455(19) 0.0488(6) Uani 1 1 d . . . . .
F52 F 0.3673(2) 0.59287(8) -0.12535(18) 0.0571(6) Uani 1 1 d . . . . .
N1 N 0.5063(2) 0.63126(7) 0.3796(2) 0.0204(5) Uani 1 1 d . . . . .
H1 H 0.494161 0.647713 0.430335 0.024 Uiso 1 1 calc R U . . .
N2 N 0.7272(2) 0.64392(7) 0.4985(2) 0.0174(5) Uani 1 1 d . . . . .
N3 N 0.8879(3) 0.61454(7) 0.4538(2) 0.0182(5) Uani 1 1 d . . . . .
N4 N 0.6949(2) 0.63196(7) 0.1946(2) 0.0198(5) Uani 1 1 d . . . . .
N5 N 0.7459(2) 0.53361(7) 0.4155(2) 0.0169(5) Uani 1 1 d . . . . .
C2 C 0.6327(3) 0.62300(8) 0.3993(2) 0.0161(5) Uani 1 1 d . . . . .
C3 C 0.8635(3) 0.63804(8) 0.5245(3) 0.0187(6) Uani 1 1 d . . . . .
C11 C 0.3847(3) 0.61588(9) 0.2823(3) 0.0216(6) Uani 1 1 d . . . . .
H11A H 0.315978 0.608582 0.311343 0.026 Uiso 1 1 calc R U . . .
H11B H 0.407072 0.590097 0.250654 0.026 Uiso 1 1 calc R U . . .
C12 C 0.3251(3) 0.64793(9) 0.1847(3) 0.0265(7) Uani 1 1 d . . . . .
H12A H 0.391734 0.654132 0.152454 0.032 Uiso 1 1 calc R U . . .
H12B H 0.306681 0.674226 0.216821 0.032 Uiso 1 1 calc R U . . .
C13 C 0.1946(4) 0.63208(12) 0.0871(3) 0.0423(9) Uani 1 1 d . . . . .
H13A H 0.162252 0.652427 0.022894 0.063 Uiso 1 1 calc R U . . .
H13B H 0.125842 0.628384 0.117223 0.063 Uiso 1 1 calc R U . . .
H13C H 0.211597 0.605220 0.058265 0.063 Uiso 1 1 calc R U . . .
C21 C 0.6885(3) 0.67388(9) 0.5662(3) 0.0208(6) Uani 1 1 d . . . . .
C22 C 0.6573(3) 0.71491(9) 0.5233(3) 0.0247(7) Uani 1 1 d . . . . .
C23 C 0.6220(3) 0.74318(10) 0.5899(3) 0.0324(8) Uani 1 1 d . . . . .
H23 H 0.600049 0.771195 0.563430 0.039 Uiso 1 1 calc R U . . .
C24 C 0.6184(3) 0.73122(10) 0.6932(3) 0.0362(8) Uani 1 1 d . . . . .
H24 H 0.594090 0.751001 0.737248 0.043 Uiso 1 1 calc R U . . .
C25 C 0.6499(3) 0.69078(10) 0.7336(3) 0.0332(8) Uani 1 1 d . . . . .
H25 H 0.647549 0.683124 0.805544 0.040 Uiso 1 1 calc R U . . .
C26 C 0.6850(3) 0.66096(9) 0.6708(3) 0.0243(6) Uani 1 1 d . . . . .
C27B C 0.7797(4) 0.75748(12) 0.4302(4) 0.0517(11) Uani 1 1 d . . . . .
H27A H 0.774559 0.782364 0.473593 0.078 Uiso 1 1 calc R U . . .
H27B H 0.777469 0.765958 0.354730 0.078 Uiso 1 1 calc R U . . .
H27C H 0.864235 0.742445 0.475654 0.078 Uiso 1 1 calc R U . . .
C27 C 0.6597(4) 0.72899(10) 0.4096(3) 0.0371(8) Uani 1 1 d . . . . .
H27 H 0.670500 0.703387 0.368730 0.044 Uiso 1 1 calc R U . . .
C27A C 0.5260(5) 0.74991(12) 0.3281(4) 0.0558(12) Uani 1 1 d . . . . .
H27D H 0.449785 0.732287 0.322285 0.084 Uiso 1 1 calc R U . . .
H27E H 0.524020 0.753475 0.250184 0.084 Uiso 1 1 calc R U . . .
H27F H 0.518869 0.777330 0.359851 0.084 Uiso 1 1 calc R U . . .
C28A C 0.5804(4) 0.59248(11) 0.6876(3) 0.0400(9) Uani 1 1 d . . . . .
H28A H 0.532857 0.605673 0.729647 0.060 Uiso 1 1 calc R U . . .
H28B H 0.600319 0.563247 0.712407 0.060 Uiso 1 1 calc R U . . .
H28C H 0.523218 0.593567 0.603159 0.060 Uiso 1 1 calc R U . . .
C28B C 0.8071(4) 0.61365(12) 0.8466(3) 0.0439(9) Uani 1 1 d . . . . .
H28D H 0.891995 0.628470 0.862768 0.066 Uiso 1 1 calc R U . . .
H28E H 0.826830 0.584282 0.869959 0.066 Uiso 1 1 calc R U . . .
H28F H 0.761933 0.626656 0.890866 0.066 Uiso 1 1 calc R U . . .
C28 C 0.7143(3) 0.61606(10) 0.7152(3) 0.0280(7) Uani 1 1 d . . . . .
H28 H 0.761411 0.601770 0.672275 0.034 Uiso 1 1 calc R U . . .
C31 C 0.9677(3) 0.65801(10) 0.6311(3) 0.0273(7) Uani 1 1 d . . . . .
H31A H 0.957687 0.688487 0.624188 0.041 Uiso 1 1 calc R U . . .
H31B H 1.058203 0.650150 0.639113 0.041 Uiso 1 1 calc R U . . .
H31C H 0.955929 0.648554 0.700128 0.041 Uiso 1 1 calc R U . . .
C41 C 0.8748(3) 0.51070(8) 0.3139(3) 0.0205(6) Uani 1 1 d . . . . .
C42 C 0.9569(3) 0.48417(9) 0.2840(3) 0.0246(7) Uani 1 1 d . . . . .
C43 C 1.0081(3) 0.49462(10) 0.2054(3) 0.0285(7) Uani 1 1 d . . . . .
H43 H 1.063148 0.475877 0.186060 0.034 Uiso 1 1 calc R U . . .
C44 C 0.9752(3) 0.53398(10) 0.1557(3) 0.0286(7) Uani 1 1 d . . . . .
C45 C 0.8963(3) 0.56203(9) 0.1820(3) 0.0247(6) Uani 1 1 d . . . . .
H45 H 0.877804 0.588868 0.146287 0.030 Uiso 1 1 calc R U . . .
C46 C 0.8435(3) 0.55087(8) 0.2617(2) 0.0191(6) Uani 1 1 d . . . . .
C51 C 0.8139(3) 0.50089(8) 0.3950(2) 0.0193(6) Uani 1 1 d . . . . .
C52 C 0.8171(3) 0.46212(9) 0.4480(3) 0.0270(7) Uani 1 1 d . . . . .
H52 H 0.862751 0.439177 0.432744 0.032 Uiso 1 1 calc R U . . .
C53 C 0.7549(3) 0.45699(10) 0.5217(3) 0.0320(8) Uani 1 1 d . . . . .
H53 H 0.756567 0.430580 0.556916 0.038 Uiso 1 1 calc R U . . .
C54 C 0.6898(3) 0.49059(9) 0.5443(3) 0.0269(7) Uani 1 1 d . . . . .
H54 H 0.648440 0.487941 0.596896 0.032 Uiso 1 1 calc R U . . .
C55 C 0.6860(3) 0.52809(9) 0.4887(3) 0.0230(6) Uani 1 1 d . . . . .
H55 H 0.639237 0.550999 0.502680 0.028 Uiso 1 1 calc R U . . .
C61 C 0.5644(3) 0.56180(8) 0.1803(2) 0.0179(6) Uani 1 1 d . . . . .
C62 C 0.5188(3) 0.58612(9) 0.0766(3) 0.0224(6) Uani 1 1 d . . . . .
C63 C 0.4122(3) 0.57072(11) -0.0240(3) 0.0322(7) Uani 1 1 d . . . . .
C64 C 0.3475(3) 0.53373(11) -0.0267(3) 0.0359(8) Uani 1 1 d . . . . .
H64 H 0.274472 0.524111 -0.096095 0.043 Uiso 1 1 calc R U . . .
C65 C 0.3929(3) 0.51123(10) 0.0754(3) 0.0312(7) Uani 1 1 d . . . . .
C66 C 0.4988(3) 0.52372(9) 0.1774(3) 0.0245(6) Uani 1 1 d . . . . .
H66 H 0.527449 0.506702 0.245467 0.029 Uiso 1 1 calc R U . . .
C71 C 0.5899(3) 0.62590(9) 0.0871(3) 0.0221(6) Uani 1 1 d . . . . .
C72 C 0.5585(3) 0.65709(10) 0.0013(3) 0.0299(7) Uani 1 1 d . . . . .
H72 H 0.485245 0.653264 -0.073446 0.036 Uiso 1 1 calc R U . . .
C73 C 0.6341(4) 0.69324(10) 0.0256(3) 0.0357(8) Uani 1 1 d . . . . .
H73 H 0.611476 0.714849 -0.031297 0.043 Uiso 1 1 calc R U . . .
C74 C 0.7426(4) 0.69789(9) 0.1328(3) 0.0331(8) Uani 1 1 d . . . . .
H74 H 0.797652 0.722246 0.149586 0.040 Uiso 1 1 calc R U . . .
C75 C 0.7704(3) 0.66705(9) 0.2151(3) 0.0268(7) Uani 1 1 d . . . . .
H75 H 0.845252 0.670455 0.289080 0.032 Uiso 1 1 calc R U . . .
P1S P 0.21547(8) 0.68208(2) 0.47902(8) 0.02697(18) Uani 1 1 d . . . . .
F1S F 0.2612(2) 0.72662(6) 0.4535(2) 0.0497(6) Uani 1 1 d . . . . .
F2S F 0.1632(2) 0.66988(8) 0.3446(2) 0.0603(7) Uani 1 1 d . . . . .
F3S F 0.06813(19) 0.70010(6) 0.4525(2) 0.0438(5) Uani 1 1 d . . . . .
F4S F 0.2663(2) 0.69414(7) 0.61269(18) 0.0453(5) Uani 1 1 d . . . . .
F5S F 0.36150(18) 0.66296(6) 0.50502(19) 0.0401(5) Uani 1 1 d . . . . .
F6S F 0.1702(2) 0.63692(6) 0.5055(2) 0.0496(6) Uani 1 1 d . . . . .
H3 H 0.964(4) 0.6132(10) 0.468(3) 0.028(10) Uiso 1 1 d . . . . .

loop_
_atom_site_aniso_label
_atom_site_aniso_U_11
_atom_site_aniso_U_22
_atom_site_aniso_U_33
_atom_site_aniso_U_23
_atom_site_aniso_U_13
_atom_site_aniso_U_12
Ir1 0.01592(6) 0.01320(5) 0.01515(6) -0.00130(4) 0.00535(4) -0.00058(4)
F41 0.0565(14) 0.0425(11) 0.0554(14) 0.0003(10) 0.0448(12) 0.0053(10)
F42 0.0429(12) 0.0279(9) 0.0421(12) 0.0074(9) 0.0176(10) 0.0166(8)
F51 0.0458(13) 0.0408(11) 0.0436(13) -0.0100(10) 0.0033(11) -0.0247(10)
F52 0.0572(15) 0.0722(16) 0.0228(11) 0.0119(11) -0.0016(10) -0.0108(12)
N1 0.0190(12) 0.0229(12) 0.0196(13) -0.0023(10) 0.0087(11) 0.0014(9)
N2 0.0165(12) 0.0173(11) 0.0172(12) -0.0029(9) 0.0059(10) 0.0008(9)
N3 0.0147(13) 0.0185(11) 0.0193(13) -0.0019(9) 0.0053(11) -0.0016(9)
N4 0.0256(13) 0.0170(11) 0.0209(13) 0.0004(10) 0.0138(11) 0.0017(10)
N5 0.0167(12) 0.0141(10) 0.0162(12) -0.0025(9) 0.0033(10) -0.0014(9)
C2 0.0190(14) 0.0128(12) 0.0153(14) 0.0022(10) 0.0061(12) -0.0005(10)
C3 0.0189(14) 0.0160(13) 0.0205(15) -0.0001(11) 0.0076(12) -0.0032(11)
C11 0.0136(14) 0.0236(14) 0.0243(16) -0.0029(12) 0.0049(12) -0.0012(11)
C12 0.0219(15) 0.0264(15) 0.0264(17) -0.0003(13) 0.0055(14) -0.0006(12)
C13 0.0295(19) 0.044(2) 0.037(2) -0.0005(17) -0.0017(17) -0.0011(16)
C21 0.0195(15) 0.0204(14) 0.0209(16) -0.0072(11) 0.0071(13) -0.0008(11)
C22 0.0262(16) 0.0181(14) 0.0276(17) -0.0032(12) 0.0093(14) -0.0015(12)
C23 0.0329(18) 0.0198(14) 0.042(2) -0.0094(14) 0.0137(16) 0.0011(13)
C24 0.036(2) 0.0348(18) 0.041(2) -0.0194(16) 0.0193(17) -0.0012(15)
C25 0.0362(19) 0.0392(18) 0.0273(18) -0.0078(15) 0.0166(16) -0.0001(15)
C26 0.0215(15) 0.0285(15) 0.0226(16) -0.0068(12) 0.0090(13) -0.0019(12)
C27B 0.060(3) 0.043(2) 0.068(3) 0.007(2) 0.044(2) 0.0018(19)
C27 0.056(2) 0.0225(15) 0.035(2) 0.0051(14) 0.0222(19) 0.0043(15)
C27A 0.074(3) 0.035(2) 0.045(2) 0.0165(18) 0.013(2) 0.002(2)
C28A 0.043(2) 0.039(2) 0.041(2) 0.0094(16) 0.0205(18) -0.0029(16)
C28B 0.047(2) 0.052(2) 0.027(2) 0.0043(17) 0.0103(18) 0.0074(18)
C28 0.0345(18) 0.0303(16) 0.0211(17) 0.0004(13) 0.0135(15) 0.0031(13)
C31 0.0205(16) 0.0306(16) 0.0270(18) -0.0114(13) 0.0065(14) -0.0053(12)
C41 0.0160(14) 0.0204(14) 0.0183(15) -0.0055(11) 0.0007(12) -0.0004(11)
C42 0.0228(16) 0.0192(14) 0.0239(16) -0.0033(12) 0.0021(13) 0.0053(11)
C43 0.0209(16) 0.0322(16) 0.0307(18) -0.0089(14) 0.0092(14) 0.0054(13)
C44 0.0281(17) 0.0350(17) 0.0267(18) -0.0061(14) 0.0156(15) -0.0030(13)
C45 0.0266(16) 0.0215(14) 0.0266(17) -0.0012(12) 0.0118(14) 0.0006(12)
C46 0.0164(14) 0.0179(13) 0.0180(15) -0.0075(11) 0.0026(12) -0.0021(11)
C51 0.0158(14) 0.0187(13) 0.0160(15) -0.0017(11) -0.0004(12) 0.0005(11)
C52 0.0283(17) 0.0203(14) 0.0294(18) 0.0024(13) 0.0094(14) 0.0043(12)
C53 0.0332(18) 0.0236(15) 0.036(2) 0.0075(14) 0.0114(16) -0.0009(13)
C54 0.0282(17) 0.0274(16) 0.0258(17) 0.0039(13) 0.0120(14) -0.0034(13)
C55 0.0225(15) 0.0220(14) 0.0232(16) -0.0015(12) 0.0084(13) -0.0013(12)
C61 0.0194(14) 0.0167(13) 0.0162(14) -0.0031(11) 0.0061(12) 0.0019(10)
C62 0.0208(14) 0.0281(14) 0.0184(15) 0.0000(13) 0.0085(12) 0.0024(12)
C63 0.0318(18) 0.0435(19) 0.0158(16) 0.0033(14) 0.0047(14) 0.0024(15)
C64 0.0267(18) 0.047(2) 0.0237(18) -0.0120(15) 0.0008(15) -0.0099(15)
C65 0.0295(18) 0.0291(16) 0.0306(19) -0.0076(14) 0.0085(15) -0.0106(13)
C66 0.0244(16) 0.0233(15) 0.0214(16) -0.0038(12) 0.0054(13) -0.0034(12)
C71 0.0230(15) 0.0265(15) 0.0188(15) 0.0004(12) 0.0108(13) 0.0058(12)
C72 0.0357(19) 0.0339(17) 0.0222(17) 0.0073(13) 0.0143(15) 0.0070(14)
C73 0.055(2) 0.0283(17) 0.031(2) 0.0110(14) 0.0259(18) 0.0101(15)
C74 0.049(2) 0.0178(14) 0.040(2) 0.0022(14) 0.0269(18) -0.0043(14)
C75 0.0344(18) 0.0223(15) 0.0258(17) -0.0026(12) 0.0149(15) -0.0036(13)
P1S 0.0213(4) 0.0250(4) 0.0382(5) -0.0043(3) 0.0161(4) 0.0002(3)
F1S 0.0502(13) 0.0350(11) 0.0731(16) 0.0118(11) 0.0350(13) -0.0024(10)
F2S 0.0524(15) 0.0771(17) 0.0421(14) -0.0177(12) 0.0111(12) 0.0127(13)
F3S 0.0267(10) 0.0354(11) 0.0707(15) -0.0024(10) 0.0221(11) 0.0087(8)
F4S 0.0495(13) 0.0493(12) 0.0405(13) -0.0067(10) 0.0225(11) 0.0031(10)
F5S 0.0241(10) 0.0485(12) 0.0546(14) -0.0038(10) 0.0233(10) 0.0048(9)
F6S 0.0335(11) 0.0237(9) 0.0998(19) 0.0000(11) 0.0361(13) -0.0021(8)

loop_
_atom_type_symbol
_atom_type_description
_atom_type_scat_dispersion_real
_atom_type_scat_dispersion_imag
_atom_type_scat_source
C C 0.0033 0.0016 'International Tables Vol C Tables 4.2.6.8 and 6.1.1.4'
H H 0.0000 0.0000 'International Tables Vol C Tables 4.2.6.8 and 6.1.1.4'
F F 0.0171 0.0103 'International Tables Vol C Tables 4.2.6.8 and 6.1.1.4'
Ir Ir -1.4442 7.9887 'International Tables Vol C Tables 4.2.6.8 and 6.1.1.4'
N N 0.0061 0.0033 'International Tables Vol C Tables 4.2.6.8 and 6.1.1.4'
P P 0.1023 0.0942 'International Tables Vol C Tables 4.2.6.8 and 6.1.1.4'

loop_
_geom_angle_atom_site_label_1
_geom_angle_atom_site_label_2
_geom_angle_atom_site_label_3
_geom_angle
_geom_angle_site_symmetry_1
_geom_angle_site_symmetry_3
_geom_angle_publ_flag
N4 Ir1 N3 96.87(9) . . ?
N4 Ir1 N5 170.36(9) . . ?
N4 Ir1 C2 91.02(10) . . ?
N4 Ir1 C46 93.46(10) . . ?
N5 Ir1 N3 90.75(9) . . ?
N5 Ir1 C2 96.53(9) . . ?
N5 Ir1 C46 80.02(10) . . ?
C2 Ir1 N3 76.29(10) . . ?
C46 Ir1 N3 94.44(10) . . ?
C46 Ir1 C2 170.14(11) . . ?
C61 Ir1 N3 177.12(10) . . ?
C61 Ir1 N4 80.39(10) . . ?
C61 Ir1 N5 92.06(10) . . ?
C61 Ir1 C2 102.79(11) . . ?
C61 Ir1 C46 86.63(11) . . ?
C2 N1 H1 116.7 . . ?
C2 N1 C11 126.6(2) . . ?
C11 N1 H1 116.7 . . ?
C2 N2 C21 123.2(2) . . ?
C3 N2 C2 116.9(2) . . ?
C3 N2 C21 119.7(2) . . ?
Ir1 N3 H3 128(3) . . ?
C3 N3 Ir1 118.4(2) . . ?
C3 N3 H3 113(3) . . ?
C71 N4 Ir1 116.25(19) . . ?
C75 N4 Ir1 124.2(2) . . ?
C75 N4 C71 119.6(3) . . ?
C51 N5 Ir1 116.40(18) . . ?
C55 N5 Ir1 124.09(19) . . ?
C55 N5 C51 119.1(2) . . ?
N1 C2 Ir1 134.5(2) . . ?
N1 C2 N2 112.7(2) . . ?
N2 C2 Ir1 112.78(18) . . ?
N2 C3 C31 119.1(2) . . ?
N3 C3 N2 115.5(3) . . ?
N3 C3 C31 125.4(3) . . ?
N1 C11 H11A 109.2 . . ?
N1 C11 H11B 109.2 . . ?
N1 C11 C12 112.2(2) . . ?
H11A C11 H11B 107.9 . . ?
C12 C11 H11A 109.2 . . ?
C12 C11 H11B 109.2 . . ?
C11 C12 H12A 109.4 . . ?
C11 C12 H12B 109.4 . . ?
C11 C12 C13 111.3(3) . . ?
H12A C12 H12B 108.0 . . ?
C13 C12 H12A 109.4 . . ?
C13 C12 H12B 109.4 . . ?
C12 C13 H13A 109.5 . . ?
C12 C13 H13B 109.5 . . ?
C12 C13 H13C 109.5 . . ?
H13A C13 H13B 109.5 . . ?
H13A C13 H13C 109.5 . . ?
H13B C13 H13C 109.5 . . ?
C22 C21 N2 118.0(3) . . ?
C26 C21 N2 119.2(2) . . ?
C26 C21 C22 122.7(3) . . ?
C21 C22 C27 123.0(3) . . ?
C23 C22 C21 117.2(3) . . ?
C23 C22 C27 119.9(3) . . ?
C22 C23 H23 119.4 . . ?
C24 C23 C22 121.1(3) . . ?
C24 C23 H23 119.4 . . ?
C23 C24 H24 119.7 . . ?
C23 C24 C25 120.6(3) . . ?
C25 C24 H24 119.7 . . ?
C24 C25 H25 119.4 . . ?
C24 C25 C26 121.1(3) . . ?
C26 C25 H25 119.4 . . ?
C21 C26 C28 122.6(3) . . ?
C25 C26 C21 117.3(3) . . ?
C25 C26 C28 120.1(3) . . ?
H27A C27B H27B 109.5 . . ?
H27A C27B H27C 109.5 . . ?
H27B C27B H27C 109.5 . . ?
C27 C27B H27A 109.5 . . ?
C27 C27B H27B 109.5 . . ?
C27 C27B H27C 109.5 . . ?
C22 C27 C27B 111.9(3) . . ?
C22 C27 H27 107.3 . . ?
C22 C27 C27A 111.8(3) . . ?
C27B C27 H27 107.3 . . ?
C27B C27 C27A 110.9(3) . . ?
C27A C27 H27 107.3 . . ?
C27 C27A H27D 109.5 . . ?
C27 C27A H27E 109.5 . . ?
C27 C27A H27F 109.5 . . ?
H27D C27A H27E 109.5 . . ?
H27D C27A H27F 109.5 . . ?
H27E C27A H27F 109.5 . . ?
H28A C28A H28B 109.5 . . ?
H28A C28A H28C 109.5 . . ?
H28B C28A H28C 109.5 . . ?
C28 C28A H28A 109.5 . . ?
C28 C28A H28B 109.5 . . ?
C28 C28A H28C 109.5 . . ?
H28D C28B H28E 109.5 . . ?
H28D C28B H28F 109.5 . . ?
H28E C28B H28F 109.5 . . ?
C28 C28B H28D 109.5 . . ?
C28 C28B H28E 109.5 . . ?
C28 C28B H28F 109.5 . . ?
C26 C28 C28A 110.2(3) . . ?
C26 C28 C28B 112.6(3) . . ?
C26 C28 H28 107.9 . . ?
C28A C28 H28 107.9 . . ?
C28B C28 C28A 110.3(3) . . ?
C28B C28 H28 107.9 . . ?
C3 C31 H31A 109.5 . . ?
C3 C31 H31B 109.5 . . ?
C3 C31 H31C 109.5 . . ?
H31A C31 H31B 109.5 . . ?
H31A C31 H31C 109.5 . . ?
H31B C31 H31C 109.5 . . ?
C42 C41 C46 118.8(3) . . ?
C42 C41 C51 126.0(3) . . ?
C46 C41 C51 115.2(2) . . ?
F42 C42 C41 120.2(3) . . ?
F42 C42 C43 116.3(3) . . ?
C43 C42 C41 123.5(3) . . ?
C42 C43 H43 121.8 . . ?
C42 C43 C44 116.3(3) . . ?
C44 C43 H43 121.8 . . ?
F41 C44 C43 117.4(3) . . ?
F41 C44 C45 119.1(3) . . ?
C45 C44 C43 123.4(3) . . ?
C44 C45 H45 120.1 . . ?
C44 C45 C46 119.7(3) . . ?
C46 C45 H45 120.1 . . ?
C41 C46 Ir1 113.9(2) . . ?
C45 C46 Ir1 127.8(2) . . ?
C45 C46 C41 118.2(3) . . ?
N5 C51 C41 114.1(2) . . ?
N5 C51 C52 119.5(3) . . ?
C52 C51 C41 126.4(3) . . ?
C51 C52 H52 119.7 . . ?
C53 C52 C51 120.6(3) . . ?
C53 C52 H52 119.7 . . ?
C52 C53 H53 120.3 . . ?
C52 C53 C54 119.4(3) . . ?
C54 C53 H53 120.3 . . ?
C53 C54 H54 120.7 . . ?
C55 C54 C53 118.6(3) . . ?
C55 C54 H54 120.7 . . ?
N5 C55 C54 122.8(3) . . ?
N5 C55 H55 118.6 . . ?
C54 C55 H55 118.6 . . ?
C62 C61 Ir1 114.4(2) . . ?
C66 C61 Ir1 127.2(2) . . ?
C66 C61 C62 118.4(3) . . ?
C61 C62 C71 115.3(3) . . ?
C63 C62 C61 118.4(3) . . ?
C63 C62 C71 126.3(3) . . ?
F52 C63 C62 120.0(3) . . ?
F52 C63 C64 116.7(3) . . ?
C64 C63 C62 123.2(3) . . ?
C63 C64 H64 121.6 . . ?
C63 C64 C65 116.9(3) . . ?
C65 C64 H64 121.6 . . ?
F51 C65 C64 117.7(3) . . ?
F51 C65 C66 118.8(3) . . ?
C64 C65 C66 123.5(3) . . ?
C61 C66 H66 120.2 . . ?
C65 C66 C61 119.5(3) . . ?
C65 C66 H66 120.2 . . ?
N4 C71 C62 113.6(2) . . ?
N4 C71 C72 119.5(3) . . ?
C72 C71 C62 126.9(3) . . ?
C71 C72 H72 120.1 . . ?
C73 C72 C71 119.8(3) . . ?
C73 C72 H72 120.1 . . ?
C72 C73 H73 120.2 . . ?
C72 C73 C74 119.6(3) . . ?
C74 C73 H73 120.2 . . ?
C73 C74 H74 120.4 . . ?
C75 C74 C73 119.2(3) . . ?
C75 C74 H74 120.4 . . ?
N4 C75 C74 122.2(3) . . ?
N4 C75 H75 118.9 . . ?
C74 C75 H75 118.9 . . ?
F1S P1S F2S 90.33(14) . . ?
F1S P1S F3S 90.45(11) . . ?
F1S P1S F5S 90.81(11) . . ?
F1S P1S F6S 179.60(15) . . ?
F2S P1S F3S 89.45(13) . . ?
F2S P1S F5S 90.06(12) . . ?
F2S P1S F6S 89.87(14) . . ?
F3S P1S F5S 178.65(12) . . ?
F3S P1S F6S 89.90(11) . . ?
F4S P1S F1S 89.94(13) . . ?
F4S P1S F2S 179.54(15) . . ?
F4S P1S F3S 90.17(12) . . ?
F4S P1S F5S 90.32(12) . . ?
F4S P1S F6S 89.87(13) . . ?
F5S P1S F6S 88.84(11) . . ?

loop_
_geom_bond_atom_site_label_1
_geom_bond_atom_site_label_2
_geom_bond_distance
_geom_bond_site_symmetry_2
_geom_bond_publ_flag
Ir1 N3 2.092(2) . ?
Ir1 N4 2.045(2) . ?
Ir1 N5 2.047(2) . ?
Ir1 C2 2.085(3) . ?
Ir1 C46 2.050(3) . ?
Ir1 C61 2.014(3) . ?
F41 C44 1.358(4) . ?
F42 C42 1.364(3) . ?
F51 C65 1.360(3) . ?
F52 C63 1.358(4) . ?
N1 H1 0.8800 . ?
N1 C2 1.318(3) . ?
N1 C11 1.458(4) . ?
N2 C2 1.407(3) . ?
N2 C3 1.391(4) . ?
N2 C21 1.459(3) . ?
N3 C3 1.277(4) . ?
N3 H3 0.77(3) . ?
N4 C71 1.367(4) . ?
N4 C75 1.349(4) . ?
N5 C51 1.368(3) . ?
N5 C55 1.349(4) . ?
C3 C31 1.486(4) . ?
C11 H11A 0.9900 . ?
C11 H11B 0.9900 . ?
C11 C12 1.519(4) . ?
C12 H12A 0.9900 . ?
C12 H12B 0.9900 . ?
C12 C13 1.520(4) . ?
C13 H13A 0.9800 . ?
C13 H13B 0.9800 . ?
C13 H13C 0.9800 . ?
C21 C22 1.404(4) . ?
C21 C26 1.398(4) . ?
C22 C23 1.394(4) . ?
C22 C27 1.513(5) . ?
C23 H23 0.9500 . ?
C23 C24 1.373(5) . ?
C24 H24 0.9500 . ?
C24 C25 1.378(5) . ?
C25 H25 0.9500 . ?
C25 C26 1.392(4) . ?
C26 C28 1.525(4) . ?
C27B H27A 0.9800 . ?
C27B H27B 0.9800 . ?
C27B H27C 0.9800 . ?
C27B C27 1.522(5) . ?
C27 H27 1.0000 . ?
C27 C27A 1.535(5) . ?
C27A H27D 0.9800 . ?
C27A H27E 0.9800 . ?
C27A H27F 0.9800 . ?
C28A H28A 0.9800 . ?
C28A H28B 0.9800 . ?
C28A H28C 0.9800 . ?
C28A C28 1.545(5) . ?
C28B H28D 0.9800 . ?
C28B H28E 0.9800 . ?
C28B H28F 0.9800 . ?
C28B C28 1.533(5) . ?
C28 H28 1.0000 . ?
C31 H31A 0.9800 . ?
C31 H31B 0.9800 . ?
C31 H31C 0.9800 . ?
C41 C42 1.395(4) . ?
C41 C46 1.417(4) . ?
C41 C51 1.469(4) . ?
C42 C43 1.368(5) . ?
C43 H43 0.9500 . ?
C43 C44 1.383(4) . ?
C44 C45 1.377(4) . ?
C45 H45 0.9500 . ?
C45 C46 1.398(4) . ?
C51 C52 1.401(4) . ?
C52 H52 0.9500 . ?
C52 C53 1.373(5) . ?
C53 H53 0.9500 . ?
C53 C54 1.381(4) . ?
C54 H54 0.9500 . ?
C54 C55 1.380(4) . ?
C55 H55 0.9500 . ?
C61 C62 1.418(4) . ?
C61 C66 1.404(4) . ?
C62 C63 1.397(4) . ?
C62 C71 1.465(4) . ?
C63 C64 1.370(5) . ?
C64 H64 0.9500 . ?
C64 C65 1.371(5) . ?
C65 C66 1.373(4) . ?
C66 H66 0.9500 . ?
C71 C72 1.403(4) . ?
C72 H72 0.9500 . ?
C72 C73 1.376(5) . ?
C73 H73 0.9500 . ?
C73 C74 1.376(5) . ?
C74 H74 0.9500 . ?
C74 C75 1.369(4) . ?
C75 H75 0.9500 . ?
P1S F1S 1.585(2) . ?
P1S F2S 1.591(2) . ?
P1S F3S 1.6013(19) . ?
P1S F4S 1.582(2) . ?
P1S F5S 1.6031(19) . ?
P1S F6S 1.605(2) . ?

loop_
_geom_torsion_atom_site_label_1
_geom_torsion_atom_site_label_2
_geom_torsion_atom_site_label_3
_geom_torsion_atom_site_label_4
_geom_torsion
_geom_torsion_site_symmetry_1
_geom_torsion_site_symmetry_2
_geom_torsion_site_symmetry_3
_geom_torsion_site_symmetry_4
_geom_torsion_publ_flag
Ir1 N3 C3 N2 -3.0(3) . . . . ?
Ir1 N3 C3 C31 175.4(2) . . . . ?
Ir1 N4 C71 C62 -2.4(3) . . . . ?
Ir1 N4 C71 C72 176.2(2) . . . . ?
Ir1 N4 C75 C74 -176.4(2) . . . . ?
Ir1 N5 C51 C41 6.8(3) . . . . ?
Ir1 N5 C51 C52 -171.6(2) . . . . ?
Ir1 N5 C55 C54 172.4(2) . . . . ?
Ir1 C61 C62 C63 177.2(2) . . . . ?
Ir1 C61 C62 C71 -3.3(3) . . . . ?
Ir1 C61 C66 C65 -178.2(2) . . . . ?
F41 C44 C45 C46 178.2(3) . . . . ?
F42 C42 C43 C44 -179.4(3) . . . . ?
F51 C65 C66 C61 -179.2(3) . . . . ?
F52 C63 C64 C65 179.8(3) . . . . ?
N1 C11 C12 C13 -177.1(3) . . . . ?
N2 C21 C22 C23 -179.3(3) . . . . ?
N2 C21 C22 C27 1.2(4) . . . . ?
N2 C21 C26 C25 178.8(3) . . . . ?
N2 C21 C26 C28 -2.7(4) . . . . ?
N4 C71 C72 C73 0.5(4) . . . . ?
N5 C51 C52 C53 -1.2(4) . . . . ?
C2 N1 C11 C12 -99.0(3) . . . . ?
C2 N2 C3 N3 1.0(4) . . . . ?
C2 N2 C3 C31 -177.5(2) . . . . ?
C2 N2 C21 C22 -80.5(3) . . . . ?
C2 N2 C21 C26 100.1(3) . . . . ?
C3 N2 C2 Ir1 1.4(3) . . . . ?
C3 N2 C2 N1 -178.3(2) . . . . ?
C3 N2 C21 C22 93.3(3) . . . . ?
C3 N2 C21 C26 -86.1(3) . . . . ?
C11 N1 C2 Ir1 -1.8(4) . . . . ?
C11 N1 C2 N2 177.8(2) . . . . ?
C21 N2 C2 Ir1 175.4(2) . . . . ?
C21 N2 C2 N1 -4.3(4) . . . . ?
C21 N2 C3 N3 -173.2(2) . . . . ?
C21 N2 C3 C31 8.3(4) . . . . ?
C21 C22 C23 C24 0.2(5) . . . . ?
C21 C22 C27 C27B -107.9(3) . . . . ?
C21 C22 C27 C27A 127.0(3) . . . . ?
C21 C26 C28 C28A -100.6(3) . . . . ?
C21 C26 C28 C28B 135.8(3) . . . . ?
C22 C21 C26 C25 -0.5(4) . . . . ?
C22 C21 C26 C28 178.0(3) . . . . ?
C22 C23 C24 C25 0.0(5) . . . . ?
C23 C22 C27 C27B 72.6(4) . . . . ?
C23 C22 C27 C27A -52.5(4) . . . . ?
C23 C24 C25 C26 -0.5(5) . . . . ?
C24 C25 C26 C21 0.7(5) . . . . ?
C24 C25 C26 C28 -177.8(3) . . . . ?
C25 C26 C28 C28A 77.8(4) . . . . ?
C25 C26 C28 C28B -45.8(4) . . . . ?
C26 C21 C22 C23 0.1(4) . . . . ?
C26 C21 C22 C27 -179.4(3) . . . . ?
C27 C22 C23 C24 179.7(3) . . . . ?
C41 C42 C43 C44 0.5(5) . . . . ?
C41 C51 C52 C53 -179.4(3) . . . . ?
C42 C41 C46 Ir1 -179.2(2) . . . . ?
C42 C41 C46 C45 0.1(4) . . . . ?
C42 C41 C51 N5 175.4(3) . . . . ?
C42 C41 C51 C52 -6.3(5) . . . . ?
C42 C43 C44 F41 -178.9(3) . . . . ?
C42 C43 C44 C45 0.3(5) . . . . ?
C43 C44 C45 C46 -1.0(5) . . . . ?
C44 C45 C46 Ir1 179.9(2) . . . . ?
C44 C45 C46 C41 0.7(4) . . . . ?
C46 C41 C42 F42 179.2(2) . . . . ?
C46 C41 C42 C43 -0.8(4) . . . . ?
C46 C41 C51 N5 -5.5(3) . . . . ?
C46 C41 C51 C52 172.8(3) . . . . ?
C51 N5 C55 C54 -0.2(4) . . . . ?
C51 C41 C42 F42 -1.8(4) . . . . ?
C51 C41 C42 C43 178.2(3) . . . . ?
C51 C41 C46 Ir1 1.7(3) . . . . ?
C51 C41 C46 C45 -179.0(2) . . . . ?
C51 C52 C53 C54 -0.6(5) . . . . ?
C52 C53 C54 C55 1.9(5) . . . . ?
C53 C54 C55 N5 -1.6(5) . . . . ?
C55 N5 C51 C41 -180.0(2) . . . . ?
C55 N5 C51 C52 1.6(4) . . . . ?
C61 C62 C63 F52 -179.0(3) . . . . ?
C61 C62 C63 C64 1.6(5) . . . . ?
C61 C62 C71 N4 3.7(4) . . . . ?
C61 C62 C71 C72 -174.8(3) . . . . ?
C62 C61 C66 C65 -0.3(4) . . . . ?
C62 C63 C64 C65 -0.8(5) . . . . ?
C62 C71 C72 C73 178.9(3) . . . . ?
C63 C62 C71 N4 -176.8(3) . . . . ?
C63 C62 C71 C72 4.7(5) . . . . ?
C63 C64 C65 F51 179.7(3) . . . . ?
C63 C64 C65 C66 -0.7(5) . . . . ?
C64 C65 C66 C61 1.2(5) . . . . ?
C66 C61 C62 C63 -1.0(4) . . . . ?
C66 C61 C62 C71 178.5(3) . . . . ?
C71 N4 C75 C74 2.4(4) . . . . ?
C71 C62 C63 F52 1.5(5) . . . . ?
C71 C62 C63 C64 -177.9(3) . . . . ?
C71 C72 C73 C74 2.0(5) . . . . ?
C72 C73 C74 C75 -2.4(5) . . . . ?
C73 C74 C75 N4 0.2(5) . . . . ?
C75 N4 C71 C62 178.7(3) . . . . ?
C75 N4 C71 C72 -2.7(4) . . . . ?
